data_4318132
loop_
_publ_author_name
'Oliver Franke'
'Beatrix E. Wiesler'
'Nicolai Lehnert'
'Christian N\"ather'
'Vadim Ksenofontov'
'J\"org Neuhausen'
'Felix Tuczek'

_publ_section_title
;
 Five-Coordinate Complexes [FeX(depe)2]BPh4, X = Cl, Br: Electronic
 Structure and Spin-Forbidden Reaction with N2
;
_journal_name_full 'Inorganic Chemistry'
_journal_page_first 3491
_journal_page_last 3499
_journal_paper_doi 10.1021/ic0111987
_journal_volume 41
_journal_year 2002
_chemical_formula_sum 'C44 H68 B Br Fe P4'
_chemical_formula_weight 867.43
_chemical_name_systematic
;
 ?
;
_space_group_IT_number 2
_symmetry_cell_setting triclinic
_symmetry_space_group_name_Hall '-P 1'
_symmetry_space_group_name_H-M 'P -1'
_atom_sites_solution_hydrogens geom
_atom_sites_solution_primary direct
_atom_sites_solution_secondary difmap
_audit_creation_method SHELXL
_cell_angle_alpha 107.456(7)
_cell_angle_beta 96.049(7)
_cell_angle_gamma 107.384(7)
_cell_formula_units_Z 4
_cell_length_a 13.2094(8)
_cell_length_b 16.5377(10)
_cell_length_c 23.2132(14)
_cell_measurement_reflns_used 8000
_cell_measurement_temperature 150(2)
_cell_measurement_theta_max 27
_cell_measurement_theta_min 2.5
_cell_volume 4509.4(6)
_computing_cell_refinement 'STOE IPDS Program Package'
_computing_data_collection 'STOE IPDS Program Package'
_computing_data_reduction 'STOE IPDS Program Package'
_computing_molecular_graphics 'XP in SHELXTL-PC'
_computing_publication_material 'CIFTAB in SHELXL-93'
_computing_structure_refinement 'SHELXL-93 (Sheldrick, 1993)'
_computing_structure_solution 'SHELXS-86 (Sheldrick, 1990)'
_diffrn_ambient_temperature 150(2)
_diffrn_measurement_device 'STOE IPDS'
_diffrn_measurement_method Phi-Scans
_diffrn_radiation_monochromator graphite
_diffrn_radiation_source 'fine-focus sealed tube'
_diffrn_radiation_type MoK\a
_diffrn_radiation_wavelength 0.71073
_diffrn_reflns_av_R_equivalents 0.0372
_diffrn_reflns_av_sigmaI/netI 0.0457
_diffrn_reflns_limit_h_max 16
_diffrn_reflns_limit_h_min -16
_diffrn_reflns_limit_k_max 19
_diffrn_reflns_limit_k_min -21
_diffrn_reflns_limit_l_max 29
_diffrn_reflns_limit_l_min -29
_diffrn_reflns_number 35419
_diffrn_reflns_theta_max 26.91
_diffrn_reflns_theta_min 2.63
_diffrn_standards_decay_% Negligible
_diffrn_standards_number None
_exptl_absorpt_coefficient_mu 1.391
_exptl_absorpt_correction_T_max 0.841
_exptl_absorpt_correction_T_min 0.761
_exptl_absorpt_correction_type numerical
_exptl_crystal_colour orange
_exptl_crystal_density_diffrn 1.278
_exptl_crystal_description plat
_exptl_crystal_F_000 1832
_exptl_crystal_size_max 0.4
_exptl_crystal_size_mid 0.4
_exptl_crystal_size_min 0.1
_refine_diff_density_max 0.922
_refine_diff_density_min -0.679
_refine_diff_density_rms 0.065
_refine_ls_extinction_method none
_refine_ls_goodness_of_fit_all 1.021
_refine_ls_goodness_of_fit_obs 1.067
_refine_ls_matrix_type full
_refine_ls_number_parameters 943
_refine_ls_number_reflns 17838
_refine_ls_number_restraints 2
_refine_ls_restrained_S_all 1.049
_refine_ls_restrained_S_obs 1.067
_refine_ls_R_factor_all 0.0573
_refine_ls_R_factor_obs 0.0380
_refine_ls_shift/esd_max 0.001
_refine_ls_shift/esd_mean 0.000
_refine_ls_structure_factor_coef Fsqd
_refine_ls_weighting_details 'w=1/[\s^2^(Fo^2^)+(0.0546P)^2^+1.2970P] where P=(Fo^2^+2Fc^2^)/3'
_refine_ls_weighting_scheme calc
_refine_ls_wR_factor_all 0.1027
_refine_ls_wR_factor_obs 0.0912
_reflns_number_observed 13801
_reflns_number_total 17851
_reflns_observed_criterion >2sigma(I)
_cod_data_source_file ic0111987_2.cif
_cod_data_source_block felix4
_cod_depositor_comments
;
The following automatic conversions were performed:

'_refine_ls_weighting_scheme' value 'calc
w=1/[\s^2^(Fo^2^)+(0.0546P)^2^+1.2970P] where P=(Fo^2^+2Fc^2^)/3' was
changed to 'calc'. New tag '_refine_ls_weighting_details' was
created. The value of the new tag was set to
'w=1/[\s^2^(Fo^2^)+(0.0546P)^2^+1.2970P] where P=(Fo^2^+2Fc^2^)/3'.

Automatic conversion script
Id: cif_fix_values 3143 2015-03-26 13:38:13Z robertas 
;
_cod_original_cell_volume 4509.4(5)
_cod_database_code 4318132

loop_
_symmetry_equiv_pos_as_xyz
'x, y, z'
'-x, -y, -z'

loop_
_atom_site_aniso_label
_atom_site_aniso_U_11
_atom_site_aniso_U_22
_atom_site_aniso_U_33
_atom_site_aniso_U_23
_atom_site_aniso_U_13
_atom_site_aniso_U_12
Fe1 0.0178(2) 0.0168(2) 0.0163(2) 0.00659(13) 0.00412(13) 0.00746(13)
Br1 0.0382(2) 0.01695(12) 0.0459(2) 0.00389(12) 0.00905(13) 0.00613(12)
C1 0.043(2) 0.047(2) 0.041(2) 0.027(2) 0.0133(15) 0.012(2)
C2 0.049(3) 0.072(3) 0.039(2) 0.035(2) 0.017(2) 0.036(2)
C3 0.037(2) 0.037(2) 0.0212(13) 0.0062(12) 0.0051(12) 0.0121(13)
C4 0.038(2) 0.0320(15) 0.0327(15) 0.0042(12) 0.0039(13) 0.0113(13)
P1 0.0225(3) 0.0315(3) 0.0187(3) 0.0106(3) 0.0042(3) 0.0092(3)
C5 0.0227(14) 0.041(2) 0.0248(13) 0.0131(12) 0.0027(11) 0.0117(12)
C6 0.0244(14) 0.0311(13) 0.0303(13) 0.0158(11) 0.0071(11) 0.0140(12)
P2 0.0208(3) 0.0205(3) 0.0206(3) 0.0093(2) 0.0067(2) 0.0113(3)
C7 0.0282(14) 0.0214(12) 0.0377(15) 0.0118(11) 0.0137(12) 0.0113(11)
C8 0.028(2) 0.0298(15) 0.056(2) 0.0151(14) 0.0192(14) 0.0088(13)
C9 0.033(2) 0.0281(13) 0.0243(12) 0.0073(11) 0.0101(11) 0.0179(12)
C10 0.031(2) 0.0256(13) 0.044(2) 0.0089(12) 0.0148(13) 0.0149(12)
C11 0.030(2) 0.039(2) 0.041(2) 0.0223(14) 0.0154(13) 0.0078(13)
C12 0.033(2) 0.057(2) 0.067(2) 0.032(2) 0.017(2) 0.001(2)
C13 0.0291(15) 0.0303(14) 0.040(2) 0.0063(12) 0.0148(13) 0.0133(12)
C14 0.047(2) 0.052(2) 0.059(2) 0.011(2) 0.025(2) 0.031(2)
P3 0.0183(3) 0.0233(3) 0.0243(3) 0.0097(3) 0.0074(3) 0.0077(3)
C15 0.0230(14) 0.0372(15) 0.0321(14) 0.0135(12) 0.0050(11) 0.0140(12)
C16 0.032(2) 0.044(2) 0.0350(15) 0.0223(13) 0.0122(12) 0.0237(14)
P4 0.0243(3) 0.0267(3) 0.0198(3) 0.0117(3) 0.0067(2) 0.0145(3)
C17 0.037(2) 0.037(2) 0.0331(14) 0.0226(13) 0.0148(13) 0.0172(13)
C18 0.054(2) 0.032(2) 0.049(2) 0.0163(15) 0.020(2) 0.011(2)
C19 0.052(2) 0.041(2) 0.0220(13) 0.0090(12) 0.0038(13) 0.025(2)
C20 0.031(2) 0.059(2) 0.0220(13) 0.0164(13) 0.0022(12) 0.018(2)
Fe2 0.0165(2) 0.0165(2) 0.0196(2) 0.00753(13) 0.00530(13) 0.00846(13)
Br2 0.0378(2) 0.01851(12) 0.0443(2) 0.01292(11) 0.01355(13) 0.00765(11)
C21 0.033(2) 0.051(2) 0.0255(14) 0.0198(14) 0.0060(13) 0.022(2)
C22 0.049(3) 0.051(2) 0.049(2) 0.033(2) 0.009(2) 0.023(2)
C23 0.033(2) 0.036(2) 0.038(2) 0.0008(15) -0.0055(15) 0.0053(15)
C24 0.063(3) 0.027(2) 0.062(3) 0.010(2) 0.011(2) 0.004(2)
P5 0.0192(4) 0.0295(4) 0.0226(3) 0.0098(3) 0.0028(3) 0.0115(3)
C25 0.0248(15) 0.054(2) 0.038(2) 0.0240(14) 0.0099(12) 0.0218(14)
C26 0.036(2) 0.039(2) 0.0354(15) 0.0177(13) 0.0181(13) 0.0265(14)
P6 0.0204(3) 0.0187(3) 0.0221(3) 0.0060(2) 0.0078(2) 0.0085(3)
C27 0.039(2) 0.0296(14) 0.0307(15) -0.0012(12) 0.0131(13) 0.0041(13)
C28 0.054(2) 0.032(2) 0.036(2) -0.0003(13) 0.021(2) 0.007(2)
C29 0.035(2) 0.0271(13) 0.0317(14) 0.0149(11) 0.0155(12) 0.0146(12)
C30 0.034(2) 0.039(2) 0.0342(15) 0.0166(13) 0.0108(13) 0.0101(14)
C31 0.049(2) 0.043(2) 0.0331(15) 0.0220(13) 0.0188(14) 0.025(2)
C32 0.063(3) 0.064(2) 0.058(2) 0.040(2) 0.032(2) 0.029(2)
C33 0.054(2) 0.033(2) 0.0299(14) 0.0102(12) 0.0141(14) 0.021(2)
C34 0.082(3) 0.050(2) 0.038(2) 0.018(2) 0.028(2) 0.043(2)
P7 0.0245(3) 0.0298(3) 0.0210(3) 0.0116(3) 0.0089(3) 0.0160(3)
C35 0.0264(15) 0.043(2) 0.0366(15) 0.0188(13) 0.0114(12) 0.0158(13)
C36 0.0243(14) 0.057(2) 0.0347(15) 0.0243(14) 0.0111(12) 0.0234(14)
P8 0.0212(3) 0.0315(3) 0.0249(3) 0.0141(3) 0.0065(3) 0.0141(3)
C37 0.031(2) 0.046(2) 0.0312(14) 0.0172(13) 0.0015(12) 0.0122(14)
C38 0.045(2) 0.043(2) 0.043(2) 0.013(2) -0.003(2) 0.012(2)
C39 0.036(2) 0.0355(15) 0.042(2) 0.0222(13) 0.0174(13) 0.0213(14)
C40 0.058(2) 0.044(2) 0.0266(14) 0.0161(13) 0.0115(14) 0.035(2)
B1 0.0154(13) 0.0174(12) 0.0185(12) 0.0061(10) 0.0051(10) 0.0023(10)
C41 0.0187(12) 0.0168(11) 0.0203(11) 0.0051(9) 0.0037(10) 0.0024(10)
C42 0.0314(15) 0.0245(13) 0.0331(14) 0.0144(11) 0.0142(12) 0.0114(12)
C43 0.037(2) 0.0299(14) 0.043(2) 0.0232(13) 0.0156(14) 0.0107(13)
C44 0.033(2) 0.0208(13) 0.045(2) 0.0148(12) 0.0017(13) 0.0063(12)
C45 0.0265(14) 0.0242(13) 0.0341(14) 0.0040(11) 0.0001(12) 0.0107(11)
C46 0.0211(13) 0.0256(13) 0.0280(13) 0.0083(11) 0.0064(11) 0.0078(11)
C47 0.0157(12) 0.0205(11) 0.0174(11) 0.0058(9) 0.0049(9) 0.0034(10)
C48 0.0237(13) 0.0252(12) 0.0192(11) 0.0045(10) 0.0042(10) 0.0028(11)
C49 0.0184(13) 0.040(2) 0.0261(13) 0.0073(12) 0.0038(11) -0.0008(12)
C50 0.0204(14) 0.052(2) 0.0277(14) 0.0085(13) 0.0087(11) 0.0135(14)
C51 0.0268(15) 0.035(2) 0.039(2) 0.0042(13) 0.0075(12) 0.0168(13)
C52 0.0189(13) 0.0229(13) 0.0380(15) 0.0056(11) 0.0058(11) 0.0071(11)
C53 0.0142(11) 0.0202(11) 0.0201(11) 0.0061(9) 0.0050(9) 0.0054(9)
C54 0.0241(13) 0.0223(12) 0.0236(12) 0.0063(10) 0.0034(10) 0.0070(11)
C55 0.0261(14) 0.0301(14) 0.0206(12) 0.0020(11) 0.0016(10) 0.0105(12)
C56 0.0226(14) 0.045(2) 0.0199(12) 0.0130(12) 0.0057(10) 0.0139(13)
C57 0.0275(14) 0.0311(14) 0.0270(13) 0.0160(11) 0.0055(11) 0.0087(12)
C58 0.0276(14) 0.0238(12) 0.0233(12) 0.0089(10) 0.0066(11) 0.0087(11)
C59 0.0189(12) 0.0160(10) 0.0221(11) 0.0071(9) 0.0051(10) 0.0083(9)
C60 0.0219(13) 0.0211(12) 0.0247(12) 0.0068(10) 0.0075(10) 0.0072(10)
C61 0.0198(13) 0.0226(12) 0.0389(15) 0.0108(12) 0.0061(12) 0.0014(11)
C62 0.0270(14) 0.0176(12) 0.0331(14) 0.0021(11) -0.0029(12) 0.0054(11)
C63 0.0316(15) 0.0213(12) 0.0239(12) 0.0010(10) 0.0024(11) 0.0113(12)
C64 0.0224(13) 0.0233(12) 0.0243(12) 0.0080(10) 0.0071(10) 0.0064(11)
B2 0.0236(15) 0.033(2) 0.0174(12) 0.0068(12) 0.0062(11) 0.0132(13)
C71 0.0294(14) 0.0280(13) 0.0219(12) 0.0058(10) 0.0013(11) 0.0176(12)
C72 0.047(2) 0.0337(15) 0.0233(13) 0.0047(12) 0.0047(12) 0.0225(14)
C73 0.065(2) 0.034(2) 0.0278(15) -0.0020(13) -0.0033(15) 0.029(2)
C74 0.052(2) 0.0260(15) 0.045(2) -0.0035(13) -0.014(2) 0.0187(15)
C75 0.033(2) 0.0302(15) 0.052(2) 0.0079(14) -0.0033(15) 0.0116(13)
C76 0.0291(15) 0.0317(14) 0.0308(14) 0.0057(12) 0.0017(12) 0.0143(12)
C77 0.0218(13) 0.0265(13) 0.0214(12) 0.0040(10) 0.0020(10) 0.0040(11)
C78 0.0261(14) 0.0320(14) 0.0261(13) 0.0088(11) 0.0070(11) 0.0093(12)
C79 0.031(2) 0.0320(15) 0.038(2) 0.0067(13) -0.0003(13) 0.0128(13)
C80 0.036(2) 0.0293(14) 0.044(2) 0.0180(13) -0.0012(14) 0.0023(13)
C81 0.036(2) 0.041(2) 0.036(2) 0.0203(14) 0.0066(14) 0.0014(14)
C82 0.0291(15) 0.038(2) 0.0283(14) 0.0118(12) 0.0096(12) 0.0097(13)
C83 0.029(2) 0.055(2) 0.0183(12) 0.0083(12) 0.0062(11) 0.0212(15)
C84 0.027(2) 0.073(2) 0.034(2) 0.015(2) 0.0053(13) 0.014(2)
C85 0.028(2) 0.103(3) 0.039(2) 0.026(2) 0.0073(15) 0.019(2)
C86 0.034(2) 0.128(4) 0.030(2) 0.027(2) 0.010(2) 0.034(3)
C87 0.064(3) 0.113(4) 0.029(2) 0.018(2) 0.016(2) 0.065(3)
C88 0.049(2) 0.078(3) 0.0270(15) 0.012(2) 0.0100(14) 0.043(2)
C89 0.0195(12) 0.0323(13) 0.0194(11) 0.0070(10) 0.0049(10) 0.0122(11)
C90 0.035(2) 0.0284(14) 0.0236(13) 0.0073(11) 0.0057(12) 0.0085(12)
C91 0.040(2) 0.0317(14) 0.0225(13) 0.0034(11) 0.0050(12) 0.0126(13)
C92 0.0281(15) 0.045(2) 0.0193(12) 0.0091(12) 0.0066(11) 0.0140(13)
C93 0.032(2) 0.0352(15) 0.0258(13) 0.0138(12) 0.0041(11) 0.0110(13)
C94 0.0305(15) 0.0306(14) 0.0237(13) 0.0055(11) 0.0050(11) 0.0129(12)

loop_
_atom_site_label
_atom_site_type_symbol
_atom_site_fract_x
_atom_site_fract_y
_atom_site_fract_z
_atom_site_U_iso_or_equiv
_atom_site_thermal_displace_type
_atom_site_occupancy
_atom_site_calc_flag
_atom_site_refinement_flags
_atom_site_disorder_group
Fe1 Fe 0.26604(3) 0.77830(2) 0.264409(15) 0.01641(8) Uani 1 d . .
Br1 Br 0.36065(3) 0.94501(2) 0.310349(15) 0.03624(8) Uani 1 d . .
C1 C 0.2578(3) 0.8469(2) 0.1355(2) 0.0412(7) Uani 1 d . .
H1A H 0.2598(3) 0.9063(2) 0.1632(2) 0.049 Uiso 1 calc R 1
H1B H 0.3339(3) 0.8489(2) 0.1383(2) 0.049 Uiso 1 calc R 1
C2 C 0.2144(4) 0.8373(4) 0.0717(2) 0.0456(11) Uani 0.80 d P 1
H2A H 0.2599(4) 0.8876(4) 0.0615(2) 0.068 Uiso 0.80 calc PR 1
H2B H 0.1400(4) 0.8376(4) 0.0681(2) 0.068 Uiso 0.80 calc PR 1
H2C H 0.2145(4) 0.7800(4) 0.0431(2) 0.068 Uiso 0.80 calc PR 1
C2' C 0.2677(17) 0.9438(13) 0.1634(9) 0.049(4) Uiso 0.20 d P 2
H2D H 0.3082(17) 0.9789(13) 0.1407(9) 0.073 Uiso 0.20 calc PR 2
H2E H 0.3062(17) 0.9679(13) 0.2068(9) 0.073 Uiso 0.20 calc PR 2
H2F H 0.1950(17) 0.9481(13) 0.1612(9) 0.073 Uiso 0.20 calc PR 2
C3 C 0.1642(3) 0.6535(2) 0.10440(13) 0.0331(6) Uani 1 d . .
H3A H 0.1097(3) 0.6459(2) 0.06870(13) 0.040 Uiso 1 calc R .
H3B H 0.2328(3) 0.6546(2) 0.09044(13) 0.040 Uiso 1 calc R .
C4 C 0.1245(3) 0.5729(2) 0.12608(14) 0.0366(7) Uani 1 d . .
H4A H 0.1132(3) 0.5168(2) 0.09202(14) 0.055 Uiso 1 calc R .
H4B H 0.0559(3) 0.5708(2) 0.13918(14) 0.055 Uiso 1 calc R .
H4C H 0.1789(3) 0.5795(2) 0.16091(14) 0.055 Uiso 1 calc R .
P1 P 0.18724(6) 0.76118(5) 0.16584(3) 0.02382(14) Uani 1 d . .
C5 C 0.0514(2) 0.7697(2) 0.16449(12) 0.0292(6) Uani 1 d . .
H5A H 0.0350(2) 0.7965(2) 0.13344(12) 0.035 Uiso 1 calc R .
H5B H -0.0040(2) 0.7087(2) 0.15294(12) 0.035 Uiso 1 calc R .
C6 C 0.0485(2) 0.8292(2) 0.22878(12) 0.0263(6) Uani 1 d . .
H6A H -0.0273(2) 0.8243(2) 0.23137(12) 0.032 Uiso 1 calc R .
H6B H 0.0911(2) 0.8933(2) 0.23645(12) 0.032 Uiso 1 calc R .
P2 P 0.10635(5) 0.79118(4) 0.28680(3) 0.01896(13) Uani 1 d . .
C7 C -0.0009(2) 0.6856(2) 0.27880(14) 0.0276(6) Uani 1 d . .
H7A H -0.0148(2) 0.6435(2) 0.23588(14) 0.033 Uiso 1 calc R .
H7B H 0.0275(2) 0.6583(2) 0.30644(14) 0.033 Uiso 1 calc R .
C8 C -0.1100(3) 0.6909(2) 0.2927(2) 0.0371(7) Uani 1 d . .
H8A H -0.1597(3) 0.6302(2) 0.2867(2) 0.056 Uiso 1 calc R .
H8B H -0.1413(3) 0.7155(2) 0.2647(2) 0.056 Uiso 1 calc R .
H8C H -0.0988(3) 0.7304(2) 0.3356(2) 0.056 Uiso 1 calc R .
C9 C 0.1098(2) 0.8719(2) 0.36197(12) 0.0270(6) Uani 1 d . .
H9A H 0.0934(2) 0.8383(2) 0.39069(12) 0.032 Uiso 1 calc R .
H9B H 0.1848(2) 0.9159(2) 0.37861(12) 0.032 Uiso 1 calc R .
C10 C 0.0321(2) 0.9247(2) 0.36230(15) 0.0325(6) Uani 1 d . .
H10A H 0.0408(2) 0.9654(2) 0.40451(15) 0.049 Uiso 1 calc R .
H10B H -0.0429(2) 0.8823(2) 0.34736(15) 0.049 Uiso 1 calc R .
H10C H 0.0487(2) 0.9602(2) 0.33524(15) 0.049 Uiso 1 calc R .
C11 C 0.5098(3) 0.8404(2) 0.20989(15) 0.0347(6) Uani 1 d . .
H11A H 0.4966(3) 0.8091(2) 0.16471(15) 0.042 Uiso 1 calc R .
H11B H 0.4847(3) 0.8926(2) 0.21626(15) 0.042 Uiso 1 calc R .
C12 C 0.6326(3) 0.8771(3) 0.2358(2) 0.0529(9) Uani 1 d . .
H12A H 0.6688(3) 0.9177(3) 0.2151(2) 0.079 Uiso 1 calc R .
H12B H 0.6597(3) 0.8266(3) 0.2286(2) 0.079 Uiso 1 calc R .
H12C H 0.6477(3) 0.9104(3) 0.2803(2) 0.079 Uiso 1 calc R .
C13 C 0.4150(3) 0.6499(2) 0.19129(15) 0.0332(6) Uani 1 d . .
H13A H 0.3714(3) 0.6047(2) 0.20720(15) 0.040 Uiso 1 calc R .
H13B H 0.3736(3) 0.6387(2) 0.14985(15) 0.040 Uiso 1 calc R .
C14 C 0.5200(3) 0.6318(3) 0.1832(2) 0.0503(9) Uani 1 d . .
H14A H 0.5030(3) 0.5696(3) 0.1551(2) 0.075 Uiso 1 calc R .
H14B H 0.5612(3) 0.6399(3) 0.2234(2) 0.075 Uiso 1 calc R .
H14C H 0.5635(3) 0.6741(3) 0.1658(2) 0.075 Uiso 1 calc R .
P3 P 0.42481(5) 0.76238(4) 0.24212(3) 0.02134(13) Uani 1 d . .
C15 C 0.5093(2) 0.7784(2) 0.31528(13) 0.0297(6) Uani 1 d . .
H15A H 0.5743(2) 0.7623(2) 0.30761(13) 0.036 Uiso 1 calc R .
H15B H 0.5336(2) 0.8424(2) 0.34284(13) 0.036 Uiso 1 calc R .
C16 C 0.4412(2) 0.7173(2) 0.34536(14) 0.0318(6) Uani 1 d . .
H16A H 0.4800(2) 0.7321(2) 0.38812(14) 0.038 Uiso 1 calc R .
H16B H 0.4294(2) 0.6533(2) 0.32181(14) 0.038 Uiso 1 calc R .
P4 P 0.31003(6) 0.73376(5) 0.34648(3) 0.02126(14) Uani 1 d . .
C17 C 0.2222(3) 0.6293(2) 0.35324(13) 0.0315(6) Uani 1 d . .
H17A H 0.2615(3) 0.6148(2) 0.38524(13) 0.038 Uiso 1 calc R .
H17B H 0.1570(3) 0.6390(2) 0.36694(13) 0.038 Uiso 1 calc R .
C18 C 0.1867(3) 0.5493(2) 0.2925(2) 0.0449(8) Uani 1 d . .
H18A H 0.1401(3) 0.4953(2) 0.2985(2) 0.067 Uiso 1 calc R .
H18B H 0.2509(3) 0.5385(2) 0.2792(2) 0.067 Uiso 1 calc R .
H18C H 0.1463(3) 0.5628(2) 0.2609(2) 0.067 Uiso 1 calc R .
C19 C 0.3323(3) 0.8207(2) 0.42171(13) 0.0372(7) Uani 1 d . .
H19A H 0.3871(3) 0.8772(2) 0.42254(13) 0.045 Uiso 1 calc R .
H19B H 0.2637(3) 0.8325(2) 0.42559(13) 0.045 Uiso 1 calc R .
C20 C 0.3698(3) 0.7995(2) 0.47791(13) 0.0366(7) Uani 1 d . .
H20A H 0.3793(3) 0.8503(2) 0.51559(13) 0.055 Uiso 1 calc R .
H20B H 0.4391(3) 0.7897(2) 0.47565(13) 0.055 Uiso 1 calc R .
H20C H 0.3153(3) 0.7448(2) 0.47871(13) 0.055 Uiso 1 calc R .
Fe2 Fe 0.75959(3) 0.27498(2) 0.24861(2) 0.01649(8) Uani 1 d . .
Br2 Br 0.84974(3) 0.43811(2) 0.266692(15) 0.03321(8) Uani 1 d . .
C21 C 0.5586(3) 0.2918(2) 0.13725(14) 0.0333(7) Uani 0.92 d P 1
H21A H 0.6060(3) 0.2859(2) 0.10709(14) 0.040 Uiso 0.92 calc PR 1
H21B H 0.4825(3) 0.2604(2) 0.11380(14) 0.040 Uiso 0.92 calc PR 1
C22 C 0.5760(4) 0.3913(3) 0.1675(2) 0.0445(10) Uani 0.92 d P 1
H22A H 0.5597(4) 0.4160(3) 0.1357(2) 0.067 Uiso 0.92 calc PR 1
H22B H 0.6517(4) 0.4238(3) 0.1898(2) 0.067 Uiso 0.92 calc PR 1
H22C H 0.5278(4) 0.3982(3) 0.1965(2) 0.067 Uiso 0.92 calc PR 1
C21' C 0.6333(34) 0.3646(27) 0.1565(18) 0.035(8) Uiso 0.08 d P 2
H21C H 0.6987(34) 0.4184(27) 0.1792(18) 0.042 Uiso 0.08 calc PR 2
H21D H 0.6468(34) 0.3354(27) 0.1156(18) 0.042 Uiso 0.08 calc PR 2
C22' C 0.5470(58) 0.3933(49) 0.1475(33) 0.063(18) Uiso 0.08 d P 2
H22D H 0.5637(58) 0.4351(49) 0.1247(33) 0.095 Uiso 0.08 calc PR 2
H22E H 0.5340(58) 0.4243(49) 0.1877(33) 0.095 Uiso 0.08 calc PR 2
H22F H 0.4819(58) 0.3410(49) 0.1239(33) 0.095 Uiso 0.08 calc PR 2
C23 C 0.5190(3) 0.1137(2) 0.1398(2) 0.0412(8) Uani 0.92 d PD 1
H23A H 0.4402(3) 0.1009(2) 0.1274(2) 0.049 Uiso 0.92 calc PR 1
H23B H 0.5483(3) 0.1033(2) 0.1018(2) 0.049 Uiso 0.92 calc PR 1
C24 C 0.5354(4) 0.0481(3) 0.1710(2) 0.0550(11) Uani 0.92 d PD 1
H24A H 0.4986(4) -0.0141(3) 0.1423(2) 0.083 Uiso 0.92 calc PR 1
H24B H 0.5050(4) 0.0570(3) 0.2082(2) 0.083 Uiso 0.92 calc PR 1
H24C H 0.6133(4) 0.0593(3) 0.1825(2) 0.083 Uiso 0.92 calc PR 1
C23' C 0.5253(44) 0.1805(30) 0.1357(24) 0.070(15) Uiso 0.08 d PD 2
H23C H 0.5501(44) 0.1925(30) 0.0993(24) 0.084 Uiso 0.08 calc PR 2
H23C H 0.5589(44) 0.1371(30) 0.1423(24) 0.084 Uiso 0.08 calc PR 2
C24' C 0.4100(50) 0.1166(64) 0.1053(52) 0.140(38) Uiso 0.08 d PD 2
H24D H 0.4110(50) 0.0666(64) 0.0699(52) 0.209 Uiso 0.08 calc PR 2
H24E H 0.3678(50) 0.1493(64) 0.0911(52) 0.209 Uiso 0.08 calc PR 2
H24F H 0.3767(50) 0.0925(64) 0.1352(52) 0.209 Uiso 0.08 calc PR 2
P5 P 0.58527(6) 0.23374(6) 0.18983(3) 0.0230(2) Uani 0.92 d PD 1
P5' P 0.6171(9) 0.2861(9) 0.1984(5) 0.033(2) Uiso 0.08 d PD 2
C25 C 0.4926(2) 0.2502(2) 0.24240(14) 0.0348(7) Uani 1 d . .
H25A H 0.4353(2) 0.2676(2) 0.22368(14) 0.042 Uiso 1 calc R 1
H25B H 0.4571(2) 0.1929(2) 0.24914(14) 0.042 Uiso 1 calc R 1
C26 C 0.5553(3) 0.3237(2) 0.30388(13) 0.0313(6) Uani 1 d . .
H26A H 0.5092(3) 0.3238(2) 0.33488(13) 0.038 Uiso 1 calc R .
H26B H 0.5760(3) 0.3836(2) 0.29903(13) 0.038 Uiso 1 calc R .
P6 P 0.67740(5) 0.30237(4) 0.33004(3) 0.01997(13) Uani 1 d . .
C27 C 0.7513(3) 0.4007(2) 0.39947(14) 0.0373(7) Uani 1 d . .
H27A H 0.8151(3) 0.3901(2) 0.41788(14) 0.045 Uiso 1 calc R .
H27B H 0.7793(3) 0.4536(2) 0.38657(14) 0.045 Uiso 1 calc R .
C28 C 0.6893(3) 0.4257(2) 0.4501(2) 0.0443(8) Uani 1 d . .
H28A H 0.7376(3) 0.4792(2) 0.4846(2) 0.066 Uiso 1 calc R .
H28B H 0.6632(3) 0.3751(2) 0.4648(2) 0.066 Uiso 1 calc R .
H28C H 0.6273(3) 0.4389(2) 0.4334(2) 0.066 Uiso 1 calc R .
C29 C 0.6255(3) 0.2057(2) 0.35615(13) 0.0285(6) Uani 1 d . .
H29A H 0.6136(3) 0.1496(2) 0.32113(13) 0.034 Uiso 1 calc R .
H29B H 0.6830(3) 0.2103(2) 0.38924(13) 0.034 Uiso 1 calc R .
C30 C 0.5203(3) 0.1953(2) 0.38051(14) 0.0353(7) Uani 1 d . .
H30A H 0.5015(3) 0.1418(2) 0.39282(14) 0.053 Uiso 1 calc R .
H30B H 0.4614(3) 0.1882(2) 0.34794(14) 0.053 Uiso 1 calc R .
H30C H 0.5310(3) 0.2491(2) 0.41633(14) 0.053 Uiso 1 calc R .
C31 C 0.8318(3) 0.2971(2) 0.11004(14) 0.0363(7) Uani 1 d . .
H31A H 0.7735(3) 0.2543(2) 0.07390(14) 0.044 Uiso 1 calc R .
H31B H 0.8097(3) 0.3497(2) 0.12842(14) 0.044 Uiso 1 calc R .
C32 C 0.9347(4) 0.3300(3) 0.0867(2) 0.0536(10) Uani 1 d . .
H32A H 0.9206(4) 0.3583(3) 0.0567(2) 0.080 Uiso 1 calc R .
H32B H 0.9566(4) 0.2786(3) 0.0669(2) 0.080 Uiso 1 calc R .
H32C H 0.9929(4) 0.3743(3) 0.1216(2) 0.080 Uiso 1 calc R .
C33 C 0.8010(3) 0.1210(2) 0.12044(14) 0.0374(7) Uani 1 d . .
H33A H 0.8077(3) 0.0876(2) 0.14878(14) 0.045 Uiso 1 calc R .
H33B H 0.7234(3) 0.0985(2) 0.09973(14) 0.045 Uiso 1 calc R .
C34 C 0.8662(4) 0.0970(3) 0.0707(2) 0.0499(10) Uani 1 d . .
H34A H 0.8387(4) 0.0314(3) 0.0489(2) 0.075 Uiso 1 calc R .
H34B H 0.9431(4) 0.1167(3) 0.0904(2) 0.075 Uiso 1 calc R .
H34C H 0.8585(4) 0.1276(3) 0.0412(2) 0.075 Uiso 1 calc R .
P7 P 0.83927(6) 0.24123(5) 0.16726(3) 0.02259(14) Uani 1 d . .
C35 C 0.9841(2) 0.2765(2) 0.20049(14) 0.0328(6) Uani 1 d . .
H35A H 1.0232(2) 0.2574(2) 0.16772(14) 0.039 Uiso 1 calc R .
H35B H 1.0154(2) 0.3431(2) 0.22021(14) 0.039 Uiso 1 calc R .
C36 C 0.9956(2) 0.2319(2) 0.24861(14) 0.0342(7) Uani 1 d . .
H36A H 1.0691(2) 0.2629(2) 0.27561(14) 0.041 Uiso 1 calc R .
H36B H 0.9874(2) 0.1679(2) 0.22733(14) 0.041 Uiso 1 calc R .
P8 P 0.89278(6) 0.23673(5) 0.29650(3) 0.02353(14) Uani 1 d . .
C37 C 0.9726(3) 0.3039(2) 0.37472(14) 0.0358(7) Uani 1 d . .
H37A H 0.9227(3) 0.3038(2) 0.40366(14) 0.043 Uiso 1 calc R .
H37B H 1.0226(3) 0.2739(2) 0.38551(14) 0.043 Uiso 1 calc R .
C38 C 1.0395(3) 0.4020(2) 0.3849(2) 0.0461(8) Uani 1 d . .
H38A H 1.0794(3) 0.4324(2) 0.4280(2) 0.069 Uiso 1 calc R .
H38B H 0.9910(3) 0.4333(2) 0.3757(2) 0.069 Uiso 1 calc R .
H38C H 1.0911(3) 0.4033(2) 0.3575(2) 0.069 Uiso 1 calc R .
C39 C 0.8426(3) 0.1220(2) 0.29931(15) 0.0330(6) Uani 1 d . .
H39A H 0.7881(3) 0.1194(2) 0.32555(15) 0.040 Uiso 1 calc R .
H39B H 0.8050(3) 0.0792(2) 0.25705(15) 0.040 Uiso 1 calc R .
C40 C 0.9294(3) 0.0900(2) 0.32399(13) 0.0375(8) Uani 1 d . .
H40A H 0.8953(3) 0.0285(2) 0.32379(13) 0.056 Uiso 1 calc R .
H40B H 0.9658(3) 0.1306(2) 0.36634(13) 0.056 Uiso 1 calc R .
H40C H 0.9828(3) 0.0903(2) 0.29769(13) 0.056 Uiso 1 calc R .
B1 B 0.7470(2) 0.7563(2) 0.49155(12) 0.0179(5) Uani 1 d . .
C41 C 0.7344(2) 0.8420(2) 0.47336(11) 0.0199(5) Uani 1 d . .
C42 C 0.7891(2) 0.8748(2) 0.43247(13) 0.0277(6) Uani 1 d . .
H42 H 0.8408(2) 0.8497(2) 0.41675(13) 0.033 Uiso 1 calc R .
C43 C 0.7715(3) 0.9426(2) 0.41355(15) 0.0338(6) Uani 1 d . .
H43 H 0.8111(3) 0.9631(2) 0.38571(15) 0.041 Uiso 1 calc R .
C44 C 0.6962(3) 0.9802(2) 0.43537(15) 0.0334(7) Uani 1 d . .
H44 H 0.6836(3) 1.0264(2) 0.42247(15) 0.040 Uiso 1 calc R .
C45 C 0.6400(2) 0.9502(2) 0.47578(13) 0.0298(6) Uani 1 d . .
H45 H 0.5885(2) 0.9758(2) 0.49112(13) 0.036 Uiso 1 calc R .
C46 C 0.6586(2) 0.8818(2) 0.49442(12) 0.0251(5) Uani 1 d . .
H46 H 0.6187(2) 0.8617(2) 0.52224(12) 0.030 Uiso 1 calc R .
C47 C 0.8637(2) 0.7429(2) 0.48302(11) 0.0187(5) Uani 1 d . .
C48 C 0.9620(2) 0.8154(2) 0.50370(12) 0.0249(5) Uani 1 d . .
H48 H 0.9607(2) 0.8749(2) 0.52015(12) 0.030 Uiso 1 calc R .
C49 C 1.0620(2) 0.8042(2) 0.50126(13) 0.0317(6) Uani 1 d . .
H49 H 1.1270(2) 0.8555(2) 0.51572(13) 0.038 Uiso 1 calc R .
C50 C 1.0669(2) 0.7182(2) 0.47776(13) 0.0344(7) Uani 1 d . .
H50 H 1.1349(2) 0.7100(2) 0.47638(13) 0.041 Uiso 1 calc R .
C51 C 0.9717(2) 0.6448(2) 0.45646(14) 0.0342(7) Uani 1 d . .
H51 H 0.9739(2) 0.5856(2) 0.43983(14) 0.041 Uiso 1 calc R .
C52 C 0.8725(2) 0.6568(2) 0.45913(13) 0.0279(6) Uani 1 d . .
H52 H 0.8081(2) 0.6050(2) 0.44428(13) 0.033 Uiso 1 calc R .
C53 C 0.7444(2) 0.7693(2) 0.56417(11) 0.0184(5) Uani 1 d . .
C54 C 0.7656(2) 0.8530(2) 0.61025(12) 0.0242(5) Uani 1 d . .
H54 H 0.7781(2) 0.9050(2) 0.59870(12) 0.029 Uiso 1 calc R .
C55 C 0.7692(2) 0.8635(2) 0.67236(12) 0.0274(6) Uani 1 d . .
H55 H 0.7834(2) 0.9216(2) 0.70203(12) 0.033 Uiso 1 calc R .
C56 C 0.7520(2) 0.7893(2) 0.69083(12) 0.0283(6) Uani 1 d . .
H56 H 0.7539(2) 0.7959(2) 0.73305(12) 0.034 Uiso 1 calc R .
C57 C 0.7320(2) 0.7049(2) 0.64670(13) 0.0275(6) Uani 1 d . .
H57 H 0.7203(2) 0.6534(2) 0.65871(13) 0.033 Uiso 1 calc R .
C58 C 0.7292(2) 0.6960(2) 0.58501(12) 0.0247(5) Uani 1 d . .
H58 H 0.7164(2) 0.6378(2) 0.55573(12) 0.030 Uiso 1 calc R .
C59 C 0.6451(2) 0.6675(2) 0.44337(11) 0.0183(5) Uani 1 d . .
C60 C 0.5501(2) 0.6227(2) 0.45861(12) 0.0227(5) Uani 1 d . .
H60 H 0.5421(2) 0.6433(2) 0.50014(12) 0.027 Uiso 1 calc R .
C61 C 0.4658(2) 0.5485(2) 0.41506(14) 0.0285(6) Uani 1 d . .
H61 H 0.4026(2) 0.5195(2) 0.42740(14) 0.034 Uiso 1 calc R .
C62 C 0.4749(2) 0.5174(2) 0.35417(13) 0.0288(6) Uani 1 d . .
H62 H 0.4186(2) 0.4667(2) 0.32458(13) 0.035 Uiso 1 calc R .
C63 C 0.5663(2) 0.5609(2) 0.33696(12) 0.0271(6) Uani 1 d . .
H63 H 0.5728(2) 0.5405(2) 0.29514(12) 0.032 Uiso 1 calc R .
C64 C 0.6492(2) 0.6344(2) 0.38031(12) 0.0236(5) Uani 1 d . .
H64 H 0.7110(2) 0.6637(2) 0.36706(12) 0.028 Uiso 1 calc R .
B2 B 0.7535(3) 0.7343(2) 0.01847(13) 0.0241(6) Uani 1 d . .
C71 C 0.8458(2) 0.8318(2) 0.06340(12) 0.0256(6) Uani 1 d . .
C72 C 0.8346(3) 0.8732(2) 0.12370(13) 0.0341(7) Uani 1 d . .
H72 H 0.7699(3) 0.8476(2) 0.13615(13) 0.041 Uiso 1 calc R .
C73 C 0.9152(3) 0.9505(2) 0.16570(14) 0.0440(9) Uani 1 d . .
H73 H 0.9050(3) 0.9762(2) 0.20618(14) 0.053 Uiso 1 calc R .
C74 C 1.0095(3) 0.9901(2) 0.1490(2) 0.0456(9) Uani 1 d . .
H74 H 1.0642(3) 1.0430(2) 0.1777(2) 0.055 Uiso 1 calc R .
C75 C 1.0237(3) 0.9518(2) 0.0902(2) 0.0408(8) Uani 1 d . .
H75 H 1.0880(3) 0.9787(2) 0.0778(2) 0.049 Uiso 1 calc R .
C76 C 0.9424(2) 0.8727(2) 0.04861(13) 0.0313(6) Uani 1 d . .
H76 H 0.9542(2) 0.8462(2) 0.00869(13) 0.038 Uiso 1 calc R .
C77 C 0.7818(2) 0.6586(2) 0.04333(12) 0.0256(5) Uani 1 d . .
C78 C 0.8465(2) 0.6100(2) 0.01827(13) 0.0285(6) Uani 1 d . .
H78 H 0.8754(2) 0.6196(2) -0.01590(13) 0.034 Uiso 1 calc R .
C79 C 0.8704(3) 0.5476(2) 0.04190(14) 0.0349(7) Uani 1 d . .
H79 H 0.9137(3) 0.5150(2) 0.02324(14) 0.042 Uiso 1 calc R .
C80 C 0.8312(3) 0.5331(2) 0.0921(2) 0.0382(7) Uani 1 d . .
H80 H 0.8459(3) 0.4899(2) 0.1077(2) 0.046 Uiso 1 calc R .
C81 C 0.7706(3) 0.5821(2) 0.1191(2) 0.0391(7) Uani 1 d . .
H81 H 0.7453(3) 0.5744(2) 0.1546(2) 0.047 Uiso 1 calc R .
C82 C 0.7460(3) 0.6432(2) 0.09486(13) 0.0320(6) Uani 1 d . .
H82 H 0.7031(3) 0.6758(2) 0.11420(13) 0.038 Uiso 1 calc R .
C83 C 0.6280(3) 0.7296(2) 0.02311(12) 0.0337(7) Uani 1 d . .
C84 C 0.5442(3) 0.6462(3) 0.0099(2) 0.0462(9) Uani 1 d . .
H84 H 0.5627(3) 0.5932(3) 0.0022(2) 0.055 Uiso 1 calc R .
C85 C 0.4352(3) 0.6378(4) 0.0076(2) 0.0574(11) Uani 1 d . .
H85 H 0.3813(3) 0.5802(4) -0.0012(2) 0.069 Uiso 1 calc R .
C86 C 0.4073(3) 0.7128(4) 0.0180(2) 0.0623(13) Uani 1 d . .
H86 H 0.3332(3) 0.7073(4) 0.0161(2) 0.075 Uiso 1 calc R .
C87 C 0.4849(4) 0.7967(4) 0.0313(2) 0.0617(14) Uani 1 d . .
H87 H 0.4644(4) 0.8487(4) 0.0387(2) 0.074 Uiso 1 calc R .
C88 C 0.5961(3) 0.8054(3) 0.03385(14) 0.0477(10) Uani 1 d . .
H88 H 0.6492(3) 0.8634(3) 0.04297(14) 0.057 Uiso 1 calc R .
C89 C 0.7533(2) 0.7154(2) -0.05534(11) 0.0234(5) Uani 1 d . .
C90 C 0.7208(3) 0.6281(2) -0.09922(12) 0.0302(6) Uani 1 d . .
H90 H 0.7028(3) 0.5780(2) -0.08547(12) 0.036 Uiso 1 calc R .
C91 C 0.7139(3) 0.6119(2) -0.16195(13) 0.0332(7) Uani 1 d . .
H91 H 0.6909(3) 0.5515(2) -0.19006(13) 0.040 Uiso 1 calc R .
C92 C 0.7401(2) 0.6828(2) -0.18392(12) 0.0307(6) Uani 1 d . .
H92 H 0.7377(2) 0.6719(2) -0.22670(12) 0.037 Uiso 1 calc R .
C93 C 0.7700(2) 0.7700(2) -0.14213(13) 0.0306(6) Uani 1 d . .
H93 H 0.7865(2) 0.8196(2) -0.15646(13) 0.037 Uiso 1 calc R .
C94 C 0.7761(2) 0.7856(2) -0.07924(12) 0.0288(6) Uani 1 d . .
H94 H 0.7964(2) 0.8461(2) -0.05159(12) 0.035 Uiso 1 calc R .

loop_
_atom_type_symbol
_atom_type_description
_atom_type_scat_dispersion_real
_atom_type_scat_dispersion_imag
_atom_type_scat_source
C C 0.0033 0.0016 'International Tables Vol C Tables 4.2.6.8 and 6.1.1.4'
H H 0.0000 0.0000 'International Tables Vol C Tables 4.2.6.8 and 6.1.1.4'
P P 0.1023 0.0942 'International Tables Vol C Tables 4.2.6.8 and 6.1.1.4'
Fe Fe 0.3463 0.8444 'International Tables Vol C Tables 4.2.6.8 and 6.1.1.4'
Br Br -0.2901 2.4595 'International Tables Vol C Tables 4.2.6.8 and 6.1.1.4'
B B 0.0013 0.0007 'International Tables Vol C Tables 4.2.6.8 and 6.1.1.4'

loop_
_geom_angle_atom_site_label_1
_geom_angle_atom_site_label_2
_geom_angle_atom_site_label_3
_geom_angle
_geom_angle_site_symmetry_1
_geom_angle_site_symmetry_3
_geom_angle_publ_flag
P2 Fe1 P3 178.77(3) . . ?
P2 Fe1 P1 83.76(3) . . ?
P3 Fe1 P1 96.59(3) . . ?
P2 Fe1 P4 95.52(3) . . ?
P3 Fe1 P4 83.70(3) . . ?
P1 Fe1 P4 157.06(3) . . ?
P2 Fe1 Br1 91.68(2) . . ?
P3 Fe1 Br1 89.41(2) . . ?
P1 Fe1 Br1 101.62(2) . . ?
P4 Fe1 Br1 101.32(2) . . ?
C2 C1 P1 118.1(3) . . ?
C2' C1 P1 122.0(8) . . ?
C4 C3 P1 112.0(2) . . ?
C1 P1 C3 104.4(2) . . ?
C1 P1 C5 104.1(2) . . ?
C3 P1 C5 104.26(14) . . ?
C1 P1 Fe1 115.61(12) . . ?
C3 P1 Fe1 117.14(10) . . ?
C5 P1 Fe1 109.96(9) . . ?
C6 C5 P1 109.0(2) . . ?
C5 C6 P2 108.6(2) . . ?
C7 P2 C6 103.48(13) . . ?
C7 P2 C9 105.14(14) . . ?
C6 P2 C9 105.33(12) . . ?
C7 P2 Fe1 115.96(8) . . ?
C6 P2 Fe1 106.97(9) . . ?
C9 P2 Fe1 118.49(10) . . ?
C8 C7 P2 117.8(2) . . ?
C10 C9 P2 116.5(2) . . ?
C12 C11 P3 117.1(2) . . ?
C14 C13 P3 118.1(2) . . ?
C15 P3 C11 105.64(15) . . ?
C15 P3 C13 103.86(14) . . ?
C11 P3 C13 104.1(2) . . ?
C15 P3 Fe1 106.32(10) . . ?
C11 P3 Fe1 119.23(10) . . ?
C13 P3 Fe1 116.24(10) . . ?
C16 C15 P3 107.9(2) . . ?
C15 C16 P4 109.5(2) . . ?
C19 P4 C17 104.8(2) . . ?
C19 P4 C16 104.01(15) . . ?
C17 P4 C16 103.37(14) . . ?
C19 P4 Fe1 112.96(10) . . ?
C17 P4 Fe1 120.98(10) . . ?
C16 P4 Fe1 109.07(10) . . ?
C18 C17 P4 112.6(2) . . ?
C20 C19 P4 116.2(2) . . ?
P5' Fe2 P7 96.9(3) . . ?
P5' Fe2 P6 83.8(3) . . ?
P7 Fe2 P6 177.47(3) . . ?
P5' Fe2 P8 170.1(3) . . ?
P7 Fe2 P8 82.88(3) . . ?
P6 Fe2 P8 96.02(3) . . ?
P7 Fe2 P5 96.04(3) . . ?
P6 Fe2 P5 83.77(3) . . ?
P8 Fe2 P5 150.27(3) . . ?
P5' Fe2 Br2 86.1(3) . . ?
P7 Fe2 Br2 89.04(2) . . ?
P6 Fe2 Br2 93.45(2) . . ?
P8 Fe2 Br2 103.78(2) . . ?
P5 Fe2 Br2 105.91(3) . . ?
C22 C21 P5 115.7(2) . . ?
C22' C21' P5' 115.8(42) . . ?
C24 C23 P5 113.3(3) . . ?
C24' C23' P5' 147.6(61) . . ?
C21 P5 C25 103.41(14) . . ?
C21 P5 C23 101.7(2) . . ?
C25 P5 C23 102.9(2) . . ?
C21 P5 Fe2 121.04(12) . . ?
C25 P5 Fe2 108.83(10) . . ?
C23 P5 Fe2 116.85(12) . . ?
C21' P5' C23' 99.5(25) . . ?
C21' P5' C25 126.0(14) . . ?
C23' P5' C25 80.7(22) . . ?
C21' P5' Fe2 120.5(15) . . ?
C23' P5' Fe2 115.7(20) . . ?
C25 P5' Fe2 106.6(5) . . ?
C26 C25 P5 109.9(2) . . ?
C26 C25 P5' 92.9(4) . . ?
C25 C26 P6 109.1(2) . . ?
C27 P6 C26 104.50(15) . . ?
C27 P6 C29 106.54(15) . . ?
C26 P6 C29 104.02(14) . . ?
C27 P6 Fe2 118.24(11) . . ?
C26 P6 Fe2 107.17(10) . . ?
C29 P6 Fe2 114.96(9) . . ?
C28 C27 P6 117.5(2) . . ?
C30 C29 P6 117.4(2) . . ?
C32 C31 P7 117.1(2) . . ?
C34 C33 P7 116.9(3) . . ?
C35 P7 C33 104.3(2) . . ?
C35 P7 C31 105.3(2) . . ?
C33 P7 C31 104.29(15) . . ?
C35 P7 Fe2 105.72(10) . . ?
C33 P7 Fe2 116.91(11) . . ?
C31 P7 Fe2 118.86(10) . . ?
C36 C35 P7 107.8(2) . . ?
C35 C36 P8 111.4(2) . . ?
C37 P8 C39 102.73(15) . . ?
C37 P8 C36 104.1(2) . . ?
C39 P8 C36 103.34(15) . . ?
C37 P8 Fe2 122.86(10) . . ?
C39 P8 Fe2 113.30(10) . . ?
C36 P8 Fe2 108.54(9) . . ?
C38 C37 P8 115.5(2) . . ?
C40 C39 P8 115.2(2) . . ?
C53 B1 C41 112.7(2) . . ?
C53 B1 C47 104.7(2) . . ?
C41 B1 C47 112.4(2) . . ?
C53 B1 C59 112.4(2) . . ?
C41 B1 C59 104.5(2) . . ?
C47 B1 C59 110.4(2) . . ?
C42 C41 C46 115.4(2) . . ?
C42 C41 B1 123.4(2) . . ?
C46 C41 B1 121.0(2) . . ?
C41 C42 C43 123.0(3) . . ?
C44 C43 C42 119.9(3) . . ?
C45 C44 C43 119.4(3) . . ?
C44 C45 C46 120.0(3) . . ?
C45 C46 C41 122.3(3) . . ?
C48 C47 C52 115.1(2) . . ?
C48 C47 B1 122.3(2) . . ?
C52 C47 B1 122.3(2) . . ?
C49 C48 C47 122.8(3) . . ?
C50 C49 C48 120.1(3) . . ?
C51 C50 C49 119.0(3) . . ?
C50 C51 C52 120.4(3) . . ?
C51 C52 C47 122.5(3) . . ?
C54 C53 C58 115.2(2) . . ?
C54 C53 B1 123.7(2) . . ?
C58 C53 B1 120.9(2) . . ?
C55 C54 C53 122.9(3) . . ?
C56 C55 C54 120.1(2) . . ?
C55 C56 C57 119.0(2) . . ?
C58 C57 C56 120.0(3) . . ?
C57 C58 C53 122.8(2) . . ?
C60 C59 C64 115.1(2) . . ?
C60 C59 B1 125.6(2) . . ?
C64 C59 B1 119.3(2) . . ?
C59 C60 C61 122.6(3) . . ?
C62 C61 C60 119.9(3) . . ?
C63 C62 C61 119.2(3) . . ?
C62 C63 C64 120.4(3) . . ?
C63 C64 C59 122.6(3) . . ?
C77 B2 C89 113.7(2) . . ?
C77 B2 C71 104.7(2) . . ?
C89 B2 C71 112.3(2) . . ?
C77 B2 C83 109.8(3) . . ?
C89 B2 C83 103.6(2) . . ?
C71 B2 C83 113.0(2) . . ?
C76 C71 C72 115.6(3) . . ?
C76 C71 B2 124.2(2) . . ?
C72 C71 B2 119.7(3) . . ?
C73 C72 C71 122.2(3) . . ?
C74 C73 C72 120.5(3) . . ?
C73 C74 C75 119.3(3) . . ?
C74 C75 C76 119.5(4) . . ?
C71 C76 C75 122.8(3) . . ?
C82 C77 C78 115.4(3) . . ?
C82 C77 B2 120.3(2) . . ?
C78 C77 B2 124.2(3) . . ?
C77 C78 C79 122.1(3) . . ?
C80 C79 C78 120.4(3) . . ?
C81 C80 C79 118.9(3) . . ?
C80 C81 C82 120.4(3) . . ?
C81 C82 C77 122.7(3) . . ?
C88 C83 C84 115.9(3) . . ?
C88 C83 B2 122.8(3) . . ?
C84 C83 B2 120.9(3) . . ?
C85 C84 C83 123.1(4) . . ?
C86 C85 C84 119.3(4) . . ?
C85 C86 C87 120.9(4) . . ?
C86 C87 C88 119.9(4) . . ?
C83 C88 C87 120.9(4) . . ?
C94 C89 C90 115.4(2) . . ?
C94 C89 B2 121.9(2) . . ?
C90 C89 B2 122.5(3) . . ?
C91 C90 C89 122.6(3) . . ?
C92 C91 C90 120.6(3) . . ?
C91 C92 C93 118.4(3) . . ?
C92 C93 C94 120.5(3) . . ?
C93 C94 C89 122.4(3) . . ?

loop_
_geom_bond_atom_site_label_1
_geom_bond_atom_site_label_2
_geom_bond_distance
_geom_bond_site_symmetry_2
_geom_bond_publ_flag
Fe1 P2 2.2800(7) . ?
Fe1 P3 2.2831(7) . ?
Fe1 P1 2.3091(7) . ?
Fe1 P4 2.3184(7) . ?
Fe1 Br1 2.4892(5) . ?
C1 C2 1.473(5) . ?
C1 C2' 1.50(2) . ?
C1 P1 1.823(3) . ?
C3 C4 1.531(5) . ?
C3 P1 1.833(3) . ?
P1 C5 1.839(3) . ?
C5 C6 1.534(4) . ?
C6 P2 1.837(3) . ?
P2 C7 1.834(3) . ?
P2 C9 1.838(3) . ?
C7 C8 1.531(4) . ?
C9 C10 1.534(3) . ?
C11 C12 1.533(5) . ?
C11 P3 1.837(3) . ?
C13 C14 1.523(4) . ?
C13 P3 1.838(3) . ?
P3 C15 1.831(3) . ?
C15 C16 1.526(4) . ?
C16 P4 1.834(3) . ?
P4 C19 1.827(3) . ?
P4 C17 1.832(3) . ?
C17 C18 1.526(4) . ?
C19 C20 1.521(4) . ?
Fe2 P5' 2.193(10) . ?
Fe2 P7 2.2634(7) . ?
Fe2 P6 2.2737(7) . ?
Fe2 P8 2.3250(7) . ?
Fe2 P5 2.3389(8) . ?
Fe2 Br2 2.4837(5) . ?
C21 C22 1.516(5) . ?
C21 P5 1.831(3) . ?
C21' C22' 1.38(7) . ?
C21' P5' 1.82(4) . ?
C23 C24 1.526(6) . ?
C23 P5 1.849(3) . ?
C23' C24' 1.52(3) . ?
C23' P5' 1.87(3) . ?
P5 C25 1.838(3) . ?
P5' C25 2.057(12) . ?
C25 C26 1.519(4) . ?
C26 P6 1.832(3) . ?
P6 C27 1.828(3) . ?
P6 C29 1.845(3) . ?
C27 C28 1.529(4) . ?
C29 C30 1.536(4) . ?
C31 C32 1.525(5) . ?
C31 P7 1.841(3) . ?
C33 C34 1.540(4) . ?
C33 P7 1.838(3) . ?
P7 C35 1.830(3) . ?
C35 C36 1.530(4) . ?
C36 P8 1.849(3) . ?
P8 C37 1.825(3) . ?
P8 C39 1.838(3) . ?
C37 C38 1.530(5) . ?
C39 C40 1.526(4) . ?
B1 C53 1.639(4) . ?
B1 C41 1.642(3) . ?
B1 C47 1.645(4) . ?
B1 C59 1.654(4) . ?
C41 C42 1.392(4) . ?
C41 C46 1.407(4) . ?
C42 C43 1.391(4) . ?
C43 C44 1.385(4) . ?
C44 C45 1.372(5) . ?
C45 C46 1.401(4) . ?
C47 C48 1.396(4) . ?
C47 C52 1.409(3) . ?
C48 C49 1.392(4) . ?
C49 C50 1.386(4) . ?
C50 C51 1.377(5) . ?
C51 C52 1.388(4) . ?
C53 C54 1.399(3) . ?
C53 C58 1.404(4) . ?
C54 C55 1.394(4) . ?
C55 C56 1.381(4) . ?
C56 C57 1.390(4) . ?
C57 C58 1.390(4) . ?
C59 C60 1.395(4) . ?
C59 C64 1.414(4) . ?
C60 C61 1.404(4) . ?
C61 C62 1.383(4) . ?
C62 C63 1.374(4) . ?
C63 C64 1.388(4) . ?
B2 C77 1.644(4) . ?
B2 C89 1.646(4) . ?
B2 C71 1.651(4) . ?
B2 C83 1.652(4) . ?
C71 C76 1.385(5) . ?
C71 C72 1.407(4) . ?
C72 C73 1.392(5) . ?
C73 C74 1.377(6) . ?
C74 C75 1.382(5) . ?
C75 C76 1.407(4) . ?
C77 C82 1.396(4) . ?
C77 C78 1.397(4) . ?
C78 C79 1.402(4) . ?
C79 C80 1.380(5) . ?
C80 C81 1.370(5) . ?
C81 C82 1.395(4) . ?
C83 C88 1.401(5) . ?
C83 C84 1.408(5) . ?
C84 C85 1.398(5) . ?
C85 C86 1.358(7) . ?
C86 C87 1.378(7) . ?
C87 C88 1.425(5) . ?
C89 C94 1.399(4) . ?
C89 C90 1.401(4) . ?
C90 C91 1.387(4) . ?
C91 C92 1.380(4) . ?
C92 C93 1.385(4) . ?
C93 C94 1.393(4) . ?

loop_
_geom_torsion_atom_site_label_1
_geom_torsion_atom_site_label_2
_geom_torsion_atom_site_label_3
_geom_torsion_atom_site_label_4
_geom_torsion
_geom_torsion_site_symmetry_1
_geom_torsion_site_symmetry_2
_geom_torsion_site_symmetry_3
_geom_torsion_site_symmetry_4
_geom_torsion_publ_flag
C2 C1 P1 C3 46.9(3) . . . . ?
C2' C1 P1 C3 164.3(9) . . . . ?
C2 C1 P1 C5 -62.2(3) . . . . ?
C2' C1 P1 C5 55.2(9) . . . . ?
C2 C1 P1 Fe1 177.1(3) . . . . ?
C2' C1 P1 Fe1 -65.5(9) . . . . ?
C4 C3 P1 C1 169.3(2) . . . . ?
C4 C3 P1 C5 -81.7(2) . . . . ?
C4 C3 P1 Fe1 40.0(3) . . . . ?
P2 Fe1 P1 C1 118.46(13) . . . . ?
P3 Fe1 P1 C1 -62.73(14) . . . . ?
P4 Fe1 P1 C1 -152.12(14) . . . . ?
Br1 Fe1 P1 C1 28.03(13) . . . . ?
P2 Fe1 P1 C3 -117.75(13) . . . . ?
P3 Fe1 P1 C3 61.06(13) . . . . ?
P4 Fe1 P1 C3 -28.3(2) . . . . ?
Br1 Fe1 P1 C3 151.82(12) . . . . ?
P2 Fe1 P1 C5 0.98(11) . . . . ?
P3 Fe1 P1 C5 179.79(11) . . . . ?
P4 Fe1 P1 C5 90.40(13) . . . . ?
Br1 Fe1 P1 C5 -89.46(11) . . . . ?
C1 P1 C5 C6 -96.8(2) . . . . ?
C3 P1 C5 C6 154.0(2) . . . . ?
Fe1 P1 C5 C6 27.6(2) . . . . ?
P1 C5 C6 P2 -47.9(2) . . . . ?
C5 C6 P2 C7 -74.4(2) . . . . ?
C5 C6 P2 C9 175.4(2) . . . . ?
C5 C6 P2 Fe1 48.5(2) . . . . ?
P3 Fe1 P2 C7 -15.6(13) . . . . ?
P1 Fe1 P2 C7 90.71(11) . . . . ?
P4 Fe1 P2 C7 -66.24(11) . . . . ?
Br1 Fe1 P2 C7 -167.79(11) . . . . ?
P3 Fe1 P2 C6 -130.4(13) . . . . ?
P1 Fe1 P2 C6 -24.10(10) . . . . ?
P4 Fe1 P2 C6 178.95(10) . . . . ?
Br1 Fe1 P2 C6 77.40(10) . . . . ?
P3 Fe1 P2 C9 110.9(13) . . . . ?
P1 Fe1 P2 C9 -142.80(11) . . . . ?
P4 Fe1 P2 C9 60.25(11) . . . . ?
Br1 Fe1 P2 C9 -41.29(11) . . . . ?
C6 P2 C7 C8 -62.6(3) . . . . ?
C9 P2 C7 C8 47.7(3) . . . . ?
Fe1 P2 C7 C8 -179.4(2) . . . . ?
C7 P2 C9 C10 -87.1(2) . . . . ?
C6 P2 C9 C10 21.8(3) . . . . ?
Fe1 P2 C9 C10 141.4(2) . . . . ?
C12 C11 P3 C15 17.9(3) . . . . ?
C12 C11 P3 C13 -91.2(3) . . . . ?
C12 C11 P3 Fe1 137.3(2) . . . . ?
C14 C13 P3 C15 -54.2(3) . . . . ?
C14 C13 P3 C11 56.1(3) . . . . ?
C14 C13 P3 Fe1 -170.6(2) . . . . ?
P2 Fe1 P3 C15 -76.3(13) . . . . ?
P1 Fe1 P3 C15 177.54(11) . . . . ?
P4 Fe1 P3 C15 -25.54(11) . . . . ?
Br1 Fe1 P3 C15 75.91(11) . . . . ?
P2 Fe1 P3 C11 164.7(13) . . . . ?
P1 Fe1 P3 C11 58.47(12) . . . . ?
P4 Fe1 P3 C11 -144.61(12) . . . . ?
Br1 Fe1 P3 C11 -43.15(12) . . . . ?
P2 Fe1 P3 C13 38.7(13) . . . . ?
P1 Fe1 P3 C13 -67.46(12) . . . . ?
P4 Fe1 P3 C13 89.46(12) . . . . ?
Br1 Fe1 P3 C13 -169.09(12) . . . . ?
C11 P3 C15 C16 178.0(2) . . . . ?
C13 P3 C15 C16 -72.7(2) . . . . ?
Fe1 P3 C15 C16 50.4(2) . . . . ?
P3 C15 C16 P4 -49.6(2) . . . . ?
C15 C16 P4 C19 -92.8(2) . . . . ?
C15 C16 P4 C17 157.9(2) . . . . ?
C15 C16 P4 Fe1 28.0(2) . . . . ?
P2 Fe1 P4 C19 -64.01(14) . . . . ?
P3 Fe1 P4 C19 116.95(14) . . . . ?
P1 Fe1 P4 C19 -151.04(14) . . . . ?
Br1 Fe1 P4 C19 28.82(14) . . . . ?
P2 Fe1 P4 C17 61.33(11) . . . . ?
P3 Fe1 P4 C17 -117.72(11) . . . . ?
P1 Fe1 P4 C17 -25.70(14) . . . . ?
Br1 Fe1 P4 C17 154.15(11) . . . . ?
P2 Fe1 P4 C16 -179.13(11) . . . . ?
P3 Fe1 P4 C16 1.82(11) . . . . ?
P1 Fe1 P4 C16 93.84(14) . . . . ?
Br1 Fe1 P4 C16 -86.30(11) . . . . ?
C19 P4 C17 C18 175.4(2) . . . . ?
C16 P4 C17 C18 -75.9(2) . . . . ?
Fe1 P4 C17 C18 46.4(3) . . . . ?
C17 P4 C19 C20 50.8(3) . . . . ?
C16 P4 C19 C20 -57.4(3) . . . . ?
Fe1 P4 C19 C20 -175.6(2) . . . . ?
C22 C21 P5 C25 58.1(3) . . . . ?
C22 C21 P5 C23 164.6(3) . . . . ?
C22 C21 P5 Fe2 -63.9(3) . . . . ?
C24 C23 P5 C21 175.9(3) . . . . ?
C24 C23 P5 C25 -77.2(3) . . . . ?
C24 C23 P5 Fe2 41.9(4) . . . . ?
P5' Fe2 P5 C21 31.6(9) . . . . ?
P7 Fe2 P5 C21 -61.82(13) . . . . ?
P6 Fe2 P5 C21 120.72(13) . . . . ?
P8 Fe2 P5 C21 -148.05(13) . . . . ?
Br2 Fe2 P5 C21 28.90(13) . . . . ?
P5' Fe2 P5 C25 -87.8(9) . . . . ?
P7 Fe2 P5 C25 178.75(12) . . . . ?
P6 Fe2 P5 C25 1.29(12) . . . . ?
P8 Fe2 P5 C25 92.53(13) . . . . ?
Br2 Fe2 P5 C25 -90.53(12) . . . . ?
P5' Fe2 P5 C23 156.4(9) . . . . ?
P7 Fe2 P5 C23 62.9(2) . . . . ?
P6 Fe2 P5 C23 -114.6(2) . . . . ?
P8 Fe2 P5 C23 -23.3(2) . . . . ?
Br2 Fe2 P5 C23 153.6(2) . . . . ?
C22' C21' P5' C23' 76.9(46) . . . . ?
C22' C21' P5' C25 -8.4(47) . . . . ?
C22' C21' P5' Fe2 -155.5(37) . . . . ?
C24' C23' P5' C21' -95.7(119) . . . . ?
C24' C23' P5' C25 29.6(116) . . . . ?
C24' C23' P5' Fe2 133.6(113) . . . . ?
P7 Fe2 P5' C21' -56.6(16) . . . . ?
P6 Fe2 P5' C21' 125.9(16) . . . . ?
P8 Fe2 P5' C21' -144.5(19) . . . . ?
P5 Fe2 P5' C21' -145.4(19) . . . . ?
Br2 Fe2 P5' C21' 32.0(15) . . . . ?
P7 Fe2 P5' C23' 63.2(24) . . . . ?
P6 Fe2 P5' C23' -114.4(24) . . . . ?
P8 Fe2 P5' C23' -24.7(32) . . . . ?
P5 Fe2 P5' C23' -25.6(24) . . . . ?
Br2 Fe2 P5' C23' 151.7(24) . . . . ?
P7 Fe2 P5' C25 150.7(4) . . . . ?
P6 Fe2 P5' C25 -26.9(4) . . . . ?
P8 Fe2 P5' C25 62.7(18) . . . . ?
P5 Fe2 P5' C25 61.9(8) . . . . ?
Br2 Fe2 P5' C25 -120.8(5) . . . . ?
C21 P5 C25 C26 -102.8(2) . . . . ?
C23 P5 C25 C26 151.7(2) . . . . ?
Fe2 P5 C25 C26 27.1(2) . . . . ?
C21 P5 C25 P5' -59.9(7) . . . . ?
C23 P5 C25 P5' -165.4(7) . . . . ?
Fe2 P5 C25 P5' 70.0(7) . . . . ?
C21' P5' C25 C26 -92.5(17) . . . . ?
C23' P5' C25 C26 172.5(20) . . . . ?
Fe2 P5' C25 C26 58.3(5) . . . . ?
C21' P5' C25 P5 127.3(19) . . . . ?
C23' P5' C25 P5 32.3(20) . . . . ?
Fe2 P5' C25 P5 -81.9(7) . . . . ?
P5 C25 C26 P6 -47.7(3) . . . . ?
P5' C25 C26 P6 -62.8(4) . . . . ?
C25 C26 P6 C27 174.5(2) . . . . ?
C25 C26 P6 C29 -74.0(2) . . . . ?
C25 C26 P6 Fe2 48.2(2) . . . . ?
P5' Fe2 P6 C27 -121.6(4) . . . . ?
P7 Fe2 P6 C27 132.5(6) . . . . ?
P8 Fe2 P6 C27 68.36(13) . . . . ?
P5 Fe2 P6 C27 -141.55(13) . . . . ?
Br2 Fe2 P6 C27 -35.90(13) . . . . ?
P5' Fe2 P6 C26 -4.0(4) . . . . ?
P7 Fe2 P6 C26 -109.9(6) . . . . ?
P8 Fe2 P6 C26 -174.04(11) . . . . ?
P5 Fe2 P6 C26 -23.94(11) . . . . ?
Br2 Fe2 P6 C26 81.71(11) . . . . ?
P5' Fe2 P6 C29 111.0(4) . . . . ?
P7 Fe2 P6 C29 5.2(7) . . . . ?
P8 Fe2 P6 C29 -58.98(11) . . . . ?
P5 Fe2 P6 C29 91.12(11) . . . . ?
Br2 Fe2 P6 C29 -163.23(11) . . . . ?
C26 P6 C27 C28 52.6(3) . . . . ?
C29 P6 C27 C28 -57.1(3) . . . . ?
Fe2 P6 C27 C28 171.6(2) . . . . ?
C27 P6 C29 C30 81.5(3) . . . . ?
C26 P6 C29 C30 -28.6(3) . . . . ?
Fe2 P6 C29 C30 -145.4(2) . . . . ?
C34 C33 P7 C35 -55.6(3) . . . . ?
C34 C33 P7 C31 54.6(3) . . . . ?
C34 C33 P7 Fe2 -171.9(2) . . . . ?
C32 C31 P7 C35 19.6(3) . . . . ?
C32 C31 P7 C33 -89.9(3) . . . . ?
C32 C31 P7 Fe2 137.8(2) . . . . ?
P5' Fe2 P7 C35 155.6(4) . . . . ?
P6 Fe2 P7 C35 -98.9(6) . . . . ?
P8 Fe2 P7 C35 -34.42(11) . . . . ?
P5 Fe2 P7 C35 175.49(11) . . . . ?
Br2 Fe2 P7 C35 69.59(11) . . . . ?
P5' Fe2 P7 C33 -88.9(4) . . . . ?
P6 Fe2 P7 C33 16.6(7) . . . . ?
P8 Fe2 P7 C33 81.06(12) . . . . ?
P5 Fe2 P7 C33 -69.03(12) . . . . ?
Br2 Fe2 P7 C33 -174.93(12) . . . . ?
P5' Fe2 P7 C31 37.6(4) . . . . ?
P6 Fe2 P7 C31 143.2(6) . . . . ?
P8 Fe2 P7 C31 -152.38(14) . . . . ?
P5 Fe2 P7 C31 57.54(14) . . . . ?
Br2 Fe2 P7 C31 -48.37(14) . . . . ?
C33 P7 C35 C36 -70.4(2) . . . . ?
C31 P7 C35 C36 -179.9(2) . . . . ?
Fe2 P7 C35 C36 53.4(2) . . . . ?
P7 C35 C36 P8 -42.6(3) . . . . ?
C35 C36 P8 C37 -117.9(2) . . . . ?
C35 C36 P8 C39 135.1(2) . . . . ?
C35 C36 P8 Fe2 14.5(3) . . . . ?
P5' Fe2 P8 C37 -135.6(17) . . . . ?
P7 Fe2 P8 C37 135.32(14) . . . . ?
P6 Fe2 P8 C37 -46.98(14) . . . . ?
P5 Fe2 P8 C37 -134.95(14) . . . . ?
Br2 Fe2 P8 C37 48.07(14) . . . . ?
P5' Fe2 P8 C39 -11.2(17) . . . . ?
P7 Fe2 P8 C39 -100.37(11) . . . . ?
P6 Fe2 P8 C39 77.33(11) . . . . ?
P5 Fe2 P8 C39 -10.64(13) . . . . ?
Br2 Fe2 P8 C39 172.39(11) . . . . ?
P5' Fe2 P8 C36 102.9(17) . . . . ?
P7 Fe2 P8 C36 13.80(12) . . . . ?
P6 Fe2 P8 C36 -168.50(12) . . . . ?
P5 Fe2 P8 C36 103.53(13) . . . . ?
Br2 Fe2 P8 C36 -73.45(12) . . . . ?
C39 P8 C37 C38 171.6(3) . . . . ?
C36 P8 C37 C38 64.1(3) . . . . ?
Fe2 P8 C37 C38 -59.5(3) . . . . ?
C37 P8 C39 C40 -51.6(2) . . . . ?
C36 P8 C39 C40 56.4(2) . . . . ?
Fe2 P8 C39 C40 173.7(2) . . . . ?
C53 B1 C41 C42 143.3(2) . . . . ?
C47 B1 C41 C42 25.3(3) . . . . ?
C59 B1 C41 C42 -94.3(3) . . . . ?
C53 B1 C41 C46 -42.6(3) . . . . ?
C47 B1 C41 C46 -160.6(2) . . . . ?
C59 B1 C41 C46 79.7(3) . . . . ?
C46 C41 C42 C43 0.4(4) . . . . ?
B1 C41 C42 C43 174.7(3) . . . . ?
C41 C42 C43 C44 -0.3(5) . . . . ?
C42 C43 C44 C45 0.3(5) . . . . ?
C43 C44 C45 C46 -0.3(4) . . . . ?
C44 C45 C46 C41 0.3(4) . . . . ?
C42 C41 C46 C45 -0.4(4) . . . . ?
B1 C41 C46 C45 -174.9(2) . . . . ?
C53 B1 C47 C48 -77.8(3) . . . . ?
C41 B1 C47 C48 44.8(3) . . . . ?
C59 B1 C47 C48 161.0(2) . . . . ?
C53 B1 C47 C52 96.7(3) . . . . ?
C41 B1 C47 C52 -140.7(2) . . . . ?
C59 B1 C47 C52 -24.5(3) . . . . ?
C52 C47 C48 C49 -0.2(4) . . . . ?
B1 C47 C48 C49 174.7(3) . . . . ?
C47 C48 C49 C50 -0.3(4) . . . . ?
C48 C49 C50 C51 0.7(4) . . . . ?
C49 C50 C51 C52 -0.7(5) . . . . ?
C50 C51 C52 C47 0.3(5) . . . . ?
C48 C47 C52 C51 0.2(4) . . . . ?
B1 C47 C52 C51 -174.7(3) . . . . ?
C41 B1 C53 C54 -20.0(3) . . . . ?
C47 B1 C53 C54 102.4(3) . . . . ?
C59 B1 C53 C54 -137.8(2) . . . . ?
C41 B1 C53 C58 165.4(2) . . . . ?
C47 B1 C53 C58 -72.2(3) . . . . ?
C59 B1 C53 C58 47.6(3) . . . . ?
C58 C53 C54 C55 -1.3(4) . . . . ?
B1 C53 C54 C55 -176.2(2) . . . . ?
C53 C54 C55 C56 0.4(4) . . . . ?
C54 C55 C56 C57 0.4(4) . . . . ?
C55 C56 C57 C58 -0.2(4) . . . . ?
C56 C57 C58 C53 -0.8(4) . . . . ?
C54 C53 C58 C57 1.6(4) . . . . ?
B1 C53 C58 C57 176.6(2) . . . . ?
C53 B1 C59 C60 17.9(3) . . . . ?
C41 B1 C59 C60 -104.6(3) . . . . ?
C47 B1 C59 C60 134.3(2) . . . . ?
C53 B1 C59 C64 -165.2(2) . . . . ?
C41 B1 C59 C64 72.3(3) . . . . ?
C47 B1 C59 C64 -48.8(3) . . . . ?
C64 C59 C60 C61 1.9(4) . . . . ?
B1 C59 C60 C61 178.9(2) . . . . ?
C59 C60 C61 C62 -0.5(4) . . . . ?
C60 C61 C62 C63 -0.9(4) . . . . ?
C61 C62 C63 C64 0.8(4) . . . . ?
C62 C63 C64 C59 0.8(4) . . . . ?
C60 C59 C64 C63 -2.0(4) . . . . ?
B1 C59 C64 C63 -179.2(2) . . . . ?
C77 B2 C71 C76 94.8(3) . . . . ?
C89 B2 C71 C76 -29.0(3) . . . . ?
C83 B2 C71 C76 -145.7(3) . . . . ?
C77 B2 C71 C72 -77.7(3) . . . . ?
C89 B2 C71 C72 158.5(2) . . . . ?
C83 B2 C71 C72 41.7(3) . . . . ?
C76 C71 C72 C73 0.2(4) . . . . ?
B2 C71 C72 C73 173.3(3) . . . . ?
C71 C72 C73 C74 0.7(5) . . . . ?
C72 C73 C74 C75 -0.4(5) . . . . ?
C73 C74 C75 C76 -0.7(5) . . . . ?
C72 C71 C76 C75 -1.4(4) . . . . ?
B2 C71 C76 C75 -174.2(3) . . . . ?
C74 C75 C76 C71 1.7(4) . . . . ?
C89 B2 C77 C82 -155.3(3) . . . . ?
C71 B2 C77 C82 81.8(3) . . . . ?
C83 B2 C77 C82 -39.8(3) . . . . ?
C89 B2 C77 C78 28.6(4) . . . . ?
C71 B2 C77 C78 -94.3(3) . . . . ?
C83 B2 C77 C78 144.2(3) . . . . ?
C82 C77 C78 C79 2.4(4) . . . . ?
B2 C77 C78 C79 178.6(3) . . . . ?
C77 C78 C79 C80 -1.0(5) . . . . ?
C78 C79 C80 C81 -1.3(5) . . . . ?
C79 C80 C81 C82 2.2(5) . . . . ?
C80 C81 C82 C77 -0.8(5) . . . . ?
C78 C77 C82 C81 -1.5(4) . . . . ?
B2 C77 C82 C81 -177.8(3) . . . . ?
C77 B2 C83 C88 149.2(3) . . . . ?
C89 B2 C83 C88 -89.1(3) . . . . ?
C71 B2 C83 C88 32.7(4) . . . . ?
C77 B2 C83 C84 -37.6(3) . . . . ?
C89 B2 C83 C84 84.2(3) . . . . ?
C71 B2 C83 C84 -154.0(3) . . . . ?
C88 C83 C84 C85 -0.2(5) . . . . ?
B2 C83 C84 C85 -173.9(3) . . . . ?
C83 C84 C85 C86 0.4(5) . . . . ?
C84 C85 C86 C87 -0.5(5) . . . . ?
C85 C86 C87 C88 0.3(5) . . . . ?
C84 C83 C88 C87 0.0(4) . . . . ?
B2 C83 C88 C87 173.6(3) . . . . ?
C86 C87 C88 C83 -0.1(5) . . . . ?
C77 B2 C89 C94 -153.0(3) . . . . ?
C71 B2 C89 C94 -34.4(3) . . . . ?
C83 B2 C89 C94 87.9(3) . . . . ?
C77 B2 C89 C90 33.1(4) . . . . ?
C71 B2 C89 C90 151.7(2) . . . . ?
C83 B2 C89 C90 -86.0(3) . . . . ?
C94 C89 C90 C91 1.4(4) . . . . ?
B2 C89 C90 C91 175.7(3) . . . . ?
C89 C90 C91 C92 0.5(5) . . . . ?
C90 C91 C92 C93 -2.0(5) . . . . ?
C91 C92 C93 C94 1.6(4) . . . . ?
C92 C93 C94 C89 0.4(4) . . . . ?
C90 C89 C94 C93 -1.8(4) . . . . ?
B2 C89 C94 C93 -176.2(3) . . . . ?
